data_4106115
loop_
_publ_author_name
'Anton Granzhan'
'Cl\'ement Schouwey'
'Thomas Riis-Johannessen'
'Rosario Scopelliti'
'Kay Severin'

_publ_section_title
;
 Connection of Metallamacrocycles via Dynamic Covalent Chemistry: A
 Versatile Method for the Synthesis of Molecular Cages
;
_journal_name_full 'Journal of the American Chemical Society'
_journal_page_first 7106
_journal_page_last 7115
_journal_paper_doi 10.1021/ja200580x
_journal_volume 133
_journal_year 2011
_chemical_formula_moiety 'C102 H114 N12 O12 Ru6, 7(C H Cl3), 2(H2 O)'
_chemical_formula_sum 'C109 H125 Cl21 N12 O14 Ru6'
_chemical_formula_weight 3178.08
_chemical_name_systematic
; 
 ? 
;
_space_group_IT_number 167
_symmetry_cell_setting rhombohedral
_symmetry_space_group_name_Hall '-R 3 2"c'
_symmetry_space_group_name_H-M 'R -3 c :H'
_atom_sites_solution_hydrogens geom
_atom_sites_solution_primary direct
_atom_sites_solution_secondary difmap
_audit_creation_method SHELXL-97
_cell_angle_alpha 90.00
_cell_angle_beta 90.00
_cell_angle_gamma 120.00
_cell_formula_units_Z 6
_cell_length_a 20.279(4)
_cell_length_b 20.279(4)
_cell_length_c 62.756(5)
_cell_measurement_reflns_used 272
_cell_measurement_temperature 100(2)
_cell_measurement_theta_max 22
_cell_measurement_theta_min 3
_cell_volume 22350(6)
_computing_cell_refinement 'Dirax/lsq (Duisenberg & Schreurs, 1989-2000)'
_computing_data_collection 'Collect (Bruker AXS BV, 1997-2004)'
_computing_data_reduction 'EvalCCD (Duisenberg & Schreurs, 1990-2000)'
_computing_molecular_graphics 'Bruker SHELXTL'
_computing_publication_material 'Bruker SHELXTL'
_computing_structure_refinement 'SHELXL-97 (Sheldrick, 1997)'
_computing_structure_solution 'SHELXS-97 (Sheldrick, 1990)'
_diffrn_ambient_temperature 100(2)
_diffrn_measured_fraction_theta_full 0.989
_diffrn_measured_fraction_theta_max 0.989
_diffrn_measurement_device_type 'Bruker APEX II CCD'
_diffrn_measurement_method 'phi and omega scans'
_diffrn_radiation_monochromator graphite
_diffrn_radiation_source 'fine-focus sealed tube'
_diffrn_radiation_type MoK\a
_diffrn_radiation_wavelength 0.71073
_diffrn_reflns_av_R_equivalents 0.0779
_diffrn_reflns_av_sigmaI/netI 0.0515
_diffrn_reflns_limit_h_max 22
_diffrn_reflns_limit_h_min -18
_diffrn_reflns_limit_k_max 22
_diffrn_reflns_limit_k_min -22
_diffrn_reflns_limit_l_max 67
_diffrn_reflns_limit_l_min -62
_diffrn_reflns_number 24753
_diffrn_reflns_theta_full 23.10
_diffrn_reflns_theta_max 23.10
_diffrn_reflns_theta_min 3.09
_exptl_absorpt_coefficient_mu 1.023
_exptl_absorpt_correction_T_max 0.7449
_exptl_absorpt_correction_T_min 0.5858
_exptl_absorpt_correction_type multi-scan
_exptl_absorpt_process_details 'SADABS 2008, Bruker AXS, 2008'
_exptl_crystal_colour yellow
_exptl_crystal_density_diffrn 1.417
_exptl_crystal_description prismatic
_exptl_crystal_F_000 9576
_exptl_crystal_size_max 0.38
_exptl_crystal_size_mid 0.24
_exptl_crystal_size_min 0.22
_refine_diff_density_max 1.127
_refine_diff_density_min -0.702
_refine_diff_density_rms 0.141
_refine_ls_extinction_method none
_refine_ls_goodness_of_fit_ref 1.118
_refine_ls_hydrogen_treatment constr
_refine_ls_matrix_type full
_refine_ls_number_parameters 287
_refine_ls_number_reflns 3482
_refine_ls_number_restraints 30
_refine_ls_restrained_S_all 1.121
_refine_ls_R_factor_all 0.0996
_refine_ls_R_factor_gt 0.0617
_refine_ls_shift/su_max 0.001
_refine_ls_shift/su_mean 0.000
_refine_ls_structure_factor_coef Fsqd
_refine_ls_weighting_details 'calc w=1/[\s^2^(Fo^2^)+(0.0896P)^2^+502.4086P] where P=(Fo^2^+2Fc^2^)/3'
_refine_ls_weighting_scheme calc
_refine_ls_wR_factor_gt 0.1605
_refine_ls_wR_factor_ref 0.1949
_reflns_number_gt 2501
_reflns_number_total 3482
_reflns_threshold_expression >2sigma(I)
_cod_data_source_file ja200580x_si_010.cif
_cod_data_source_block cs059b
_cod_original_cell_volume 22351(7)
_cod_original_sg_symbol_H-M 'R -3 c'
_cod_database_code 4106115

loop_
_symmetry_equiv_pos_as_xyz
'x, y, z'
'-y, x-y, z'
'-x+y, -x, z'
'y, x, -z+1/2'
'x-y, -y, -z+1/2'
'-x, -x+y, -z+1/2'
'x+2/3, y+1/3, z+1/3'
'-y+2/3, x-y+1/3, z+1/3'
'-x+y+2/3, -x+1/3, z+1/3'
'y+2/3, x+1/3, -z+5/6'
'x-y+2/3, -y+1/3, -z+5/6'
'-x+2/3, -x+y+1/3, -z+5/6'
'x+1/3, y+2/3, z+2/3'
'-y+1/3, x-y+2/3, z+2/3'
'-x+y+1/3, -x+2/3, z+2/3'
'y+1/3, x+2/3, -z+7/6'
'x-y+1/3, -y+2/3, -z+7/6'
'-x+1/3, -x+y+2/3, -z+7/6'
'-x, -y, -z'
'y, -x+y, -z'
'x-y, x, -z'
'-y, -x, z-1/2'
'-x+y, y, z-1/2'
'x, x-y, z-1/2'
'-x+2/3, -y+1/3, -z+1/3'
'y+2/3, -x+y+1/3, -z+1/3'
'x-y+2/3, x+1/3, -z+1/3'
'-y+2/3, -x+1/3, z-1/6'
'-x+y+2/3, y+1/3, z-1/6'
'x+2/3, x-y+1/3, z-1/6'
'-x+1/3, -y+2/3, -z+2/3'
'y+1/3, -x+y+2/3, -z+2/3'
'x-y+1/3, x+2/3, -z+2/3'
'-y+1/3, -x+2/3, z+1/6'
'-x+y+1/3, y+2/3, z+1/6'
'x+1/3, x-y+2/3, z+1/6'

loop_
_atom_site_label
_atom_site_type_symbol
_atom_site_fract_x
_atom_site_fract_y
_atom_site_fract_z
_atom_site_U_iso_or_equiv
_atom_site_adp_type
_atom_site_occupancy
_atom_site_symmetry_multiplicity
_atom_site_calc_flag
_atom_site_refinement_flags
_atom_site_disorder_assembly
_atom_site_disorder_group
Ru1 Ru -0.06012(4) 0.82666(4) 0.149781(11) 0.0285(3) Uani 1 1 d . . .
O1 O -0.1298(3) 0.7964(3) 0.17628(8) 0.0308(14) Uani 1 1 d . . .
O2 O -0.0883(3) 0.9124(3) 0.14973(8) 0.0273(13) Uani 1 1 d . . .
N1 N -0.1316(4) 0.9729(4) 0.17223(11) 0.0297(17) Uani 1 1 d . . .
N2 N -0.2689(4) 0.7636(4) 0.22682(11) 0.0379(19) Uani 1 1 d . . .
C1 C -0.1423(5) 0.8526(5) 0.18243(13) 0.028(2) Uani 1 1 d . . .
C2 C -0.1192(4) 0.9156(5) 0.16786(13) 0.028(2) Uani 1 1 d . . .
C3 C -0.1665(5) 0.9714(5) 0.19119(13) 0.030(2) Uani 1 1 d . . .
H3 H -0.1724 1.0137 0.1948 0.036 Uiso 1 1 calc R . .
C4 C -0.1931(5) 0.9116(5) 0.20505(13) 0.035(2) Uani 1 1 d . . .
H4 H -0.2193 0.9119 0.2176 0.043 Uiso 1 1 calc R . .
C5 C -0.1818(5) 0.8491(5) 0.20093(13) 0.030(2) Uani 1 1 d . . .
C6 C -0.2113(5) 0.7832(5) 0.21452(13) 0.030(2) Uani 1 1 d . . .
H6 H -0.1874 0.7532 0.2144 0.036 Uiso 1 1 calc R . .
C7 C -0.3001(5) 0.6906(5) 0.23818(13) 0.036(2) Uani 1 1 d . . .
H7A H -0.2655 0.6698 0.2363 0.043 Uiso 1 1 calc R . .
H7B H -0.3501 0.6538 0.2320 0.043 Uiso 1 1 calc R . .
C8 C -0.1329(6) 0.7525(6) 0.12430(16) 0.051(3) Uani 1 1 d . . .
C9 C -0.0696(7) 0.8168(6) 0.11530(15) 0.050(3) Uani 1 1 d . . .
H9 H -0.0778 0.8466 0.1051 0.060 Uiso 1 1 calc R . .
C10 C 0.0035(7) 0.8372(6) 0.12099(16) 0.050(3) Uani 1 1 d . . .
H10 H 0.0449 0.8813 0.1148 0.060 Uiso 1 1 calc R . .
C11 C 0.0189(6) 0.7936(7) 0.13601(17) 0.056(3) Uani 1 1 d . . .
C12 C -0.0445(9) 0.7290(7) 0.14507(17) 0.062(3) Uani 1 1 d . . .
H12 H -0.0370 0.6985 0.1552 0.075 Uiso 1 1 calc R . .
C13 C -0.1189(8) 0.7100(6) 0.13899(18) 0.061(3) Uani 1 1 d . . .
H13 H -0.1609 0.6666 0.1452 0.073 Uiso 1 1 calc R . .
C14 C 0.0980(7) 0.8182(11) 0.1438(2) 0.117(7) Uani 1 1 d . . .
H14A H 0.0976 0.8143 0.1594 0.176 Uiso 1 1 calc R . .
H14B H 0.1325 0.8710 0.1396 0.176 Uiso 1 1 calc R . .
H14C H 0.1155 0.7852 0.1376 0.176 Uiso 1 1 calc R . .
C15 C -0.2120(8) 0.7379(10) 0.1169(2) 0.096(5) Uani 1 1 d . . .
H15 H -0.2056 0.7859 0.1105 0.115 Uiso 1 1 calc R . .
C16 C -0.2671(8) 0.7146(9) 0.1338(3) 0.100(5) Uani 1 1 d . . .
H16A H -0.2754 0.6666 0.1399 0.150 Uiso 1 1 calc R . .
H16B H -0.3153 0.7074 0.1281 0.150 Uiso 1 1 calc R . .
H16C H -0.2484 0.7539 0.1449 0.150 Uiso 1 1 calc R . .
C17 C -0.2388(9) 0.6762(12) 0.0991(3) 0.155(10) Uani 1 1 d . . .
H17A H -0.2441 0.6291 0.1051 0.232 Uiso 1 1 calc R . .
H17B H -0.2012 0.6944 0.0876 0.232 Uiso 1 1 calc R . .
H17C H -0.2881 0.6663 0.0935 0.232 Uiso 1 1 calc R . .
O3 O 0.0000 1.0000 0.11336(17) 0.049(3) Uani 1 3 d S . .
Cl1 Cl -0.6036(3) 0.4586(3) 0.15225(8) 0.0929(19) Uani 0.712(6) 1 d PD A 1
Cl2 Cl -0.4742(3) 0.5929(2) 0.13547(9) 0.0941(19) Uani 0.712(6) 1 d PD A 1
Cl3 Cl -0.6130(4) 0.5213(4) 0.11131(10) 0.111(2) Uani 0.712(6) 1 d PD A 1
C18 C -0.5547(6) 0.5067(7) 0.1290(2) 0.063(5) Uani 0.712(6) 1 d PD A 1
H18 H -0.5373 0.4744 0.1216 0.075 Uiso 0.712(6) 1 calc PR A 1
Cl4 Cl -0.5622(9) 0.6956(8) 0.0939(2) 0.128(7) Uani 0.288(6) 1 d PD A 2
Cl5 Cl -0.3994(9) 0.7756(11) 0.0940(2) 0.139(8) Uani 0.288(6) 1 d PD A 2
Cl6 Cl -0.4804(9) 0.7218(16) 0.1336(2) 0.210(15) Uani 0.288(6) 1 d PD A 2
C19 C -0.4807(11) 0.708(2) 0.1063(3) 0.19(5) Uani 0.288(6) 1 d PD A 2
H19 H -0.4812 0.6586 0.1044 0.224 Uiso 0.288(6) 1 calc PR A 2
Cl7 Cl -0.0582(5) 0.9059(5) 0.24564(13) 0.111(3) Uani 0.50 1 d P . .
C20 C 0.0000 1.0000 0.2271(14) 0.15(3) Uani 0.50 3 d SP . .
H20 H 0.0000 1.0000 0.2112 0.177 Uiso 0.50 3 calc SPR . .

loop_
_atom_site_aniso_label
_atom_site_aniso_U_11
_atom_site_aniso_U_22
_atom_site_aniso_U_33
_atom_site_aniso_U_23
_atom_site_aniso_U_13
_atom_site_aniso_U_12
Ru1 0.0330(5) 0.0273(5) 0.0238(4) -0.0032(3) 0.0021(3) 0.0140(3)
O1 0.040(4) 0.026(3) 0.025(3) 0.000(2) 0.005(3) 0.015(3)
O2 0.033(3) 0.028(3) 0.022(3) 0.001(2) 0.000(3) 0.016(3)
N1 0.031(4) 0.035(4) 0.026(4) -0.001(3) 0.001(3) 0.019(4)
N2 0.039(5) 0.043(5) 0.028(4) -0.004(3) 0.002(4) 0.017(4)
C1 0.022(4) 0.030(5) 0.028(5) -0.003(4) -0.006(4) 0.009(4)
C2 0.023(5) 0.032(5) 0.024(5) -0.004(4) -0.005(4) 0.011(4)
C3 0.036(5) 0.027(5) 0.028(5) -0.008(4) -0.004(4) 0.018(4)
C4 0.040(5) 0.045(6) 0.026(5) -0.004(4) 0.012(4) 0.024(5)
C5 0.032(5) 0.026(5) 0.024(5) -0.007(4) -0.004(4) 0.009(4)
C6 0.032(5) 0.031(5) 0.026(5) -0.006(4) -0.001(4) 0.014(4)
C7 0.034(5) 0.035(5) 0.025(4) -0.004(4) 0.000(4) 0.008(4)
C8 0.052(7) 0.057(7) 0.049(6) -0.031(6) -0.018(5) 0.031(6)
C9 0.080(9) 0.053(7) 0.025(5) -0.008(5) -0.004(5) 0.040(7)
C10 0.058(7) 0.034(6) 0.044(6) -0.005(5) 0.021(6) 0.013(5)
C11 0.057(7) 0.085(9) 0.041(6) -0.031(6) -0.002(5) 0.048(7)
C12 0.117(12) 0.062(8) 0.037(6) -0.009(6) 0.004(7) 0.066(9)
C13 0.084(9) 0.030(6) 0.056(7) -0.014(5) 0.027(6) 0.019(6)
C14 0.058(9) 0.22(2) 0.106(11) -0.080(12) -0.013(8) 0.090(12)
C15 0.074(10) 0.130(14) 0.069(9) -0.047(9) -0.019(8) 0.040(10)
C16 0.064(9) 0.105(12) 0.107(12) -0.029(10) -0.019(9) 0.024(9)
C17 0.066(10) 0.23(2) 0.142(15) -0.145(16) -0.061(10) 0.053(13)
O3 0.053(4) 0.053(4) 0.040(7) 0.000 0.000 0.026(2)
Cl1 0.086(4) 0.091(4) 0.075(3) -0.005(3) 0.030(3) 0.024(3)
Cl2 0.083(4) 0.042(3) 0.137(5) -0.014(3) -0.016(3) 0.016(2)
Cl3 0.125(5) 0.113(5) 0.132(5) -0.019(4) -0.044(4) 0.087(4)
C18 0.053(10) 0.036(9) 0.105(14) 0.000(8) 0.005(9) 0.027(8)
Cl4 0.193(18) 0.087(10) 0.072(9) -0.012(7) -0.040(10) 0.045(11)
Cl5 0.152(17) 0.146(16) 0.088(11) -0.014(10) -0.030(11) 0.050(13)
Cl6 0.116(14) 0.30(3) 0.061(10) -0.005(13) -0.003(9) -0.015(16)
C19 0.16(7) 0.32(12) 0.18(7) -0.18(8) -0.11(6) 0.20(8)
Cl7 0.134(7) 0.092(5) 0.086(6) 0.004(4) -0.027(5) 0.042(5)
C20 0.024(13) 0.024(13) 0.39(10) 0.000 0.000 0.012(7)

loop_
_atom_type_symbol
_atom_type_description
_atom_type_scat_dispersion_real
_atom_type_scat_dispersion_imag
_atom_type_scat_source
C C 0.0033 0.0016 'International Tables Vol C Tables 4.2.6.8 and 6.1.1.4'
H H 0.0000 0.0000 'International Tables Vol C Tables 4.2.6.8 and 6.1.1.4'
N N 0.0061 0.0033 'International Tables Vol C Tables 4.2.6.8 and 6.1.1.4'
O O 0.0106 0.0060 'International Tables Vol C Tables 4.2.6.8 and 6.1.1.4'
Cl Cl 0.1484 0.1585 'International Tables Vol C Tables 4.2.6.8 and 6.1.1.4'
Ru Ru -1.2594 0.8363 'International Tables Vol C Tables 4.2.6.8 and 6.1.1.4'

loop_
_geom_angle_atom_site_label_1
_geom_angle_atom_site_label_2
_geom_angle_atom_site_label_3
_geom_angle
_geom_angle_site_symmetry_1
_geom_angle_site_symmetry_3
O1 Ru1 O2 79.4(2) . .
O1 Ru1 N1 83.3(2) . 2_675
O2 Ru1 N1 86.5(2) . 2_675
O1 Ru1 C13 90.4(3) . .
O2 Ru1 C13 133.0(4) . .
N1 Ru1 C13 138.1(4) 2_675 .
O1 Ru1 C10 170.0(3) . .
O2 Ru1 C10 108.3(3) . .
N1 Ru1 C10 103.1(4) 2_675 .
C13 Ru1 C10 79.8(4) . .
O1 Ru1 C9 139.3(4) . .
O2 Ru1 C9 91.5(3) . .
N1 Ru1 C9 136.1(4) 2_675 .
C13 Ru1 C9 67.1(4) . .
C10 Ru1 C9 36.9(4) . .
O1 Ru1 C12 103.2(4) . .
O2 Ru1 C12 169.8(4) . .
N1 Ru1 C12 103.5(4) 2_675 .
C13 Ru1 C12 38.0(5) . .
C10 Ru1 C12 68.1(4) . .
C9 Ru1 C12 80.1(4) . .
O1 Ru1 C8 105.0(3) . .
O2 Ru1 C8 101.6(3) . .
N1 Ru1 C8 169.3(3) 2_675 .
C13 Ru1 C8 37.1(4) . .
C10 Ru1 C8 67.8(4) . .
C9 Ru1 C8 37.8(4) . .
C12 Ru1 C8 68.3(4) . .
O1 Ru1 C11 136.0(4) . .
O2 Ru1 C11 143.1(4) . .
N1 Ru1 C11 88.1(3) 2_675 .
C13 Ru1 C11 68.3(4) . .
C10 Ru1 C11 38.2(4) . .
C9 Ru1 C11 68.0(4) . .
C12 Ru1 C11 37.8(5) . .
C8 Ru1 C11 81.2(4) . .
C1 O1 Ru1 111.8(5) . .
C2 O2 Ru1 112.0(5) . .
C2 N1 C3 118.5(7) . .
C2 N1 Ru1 123.6(5) . 3_465
C3 N1 Ru1 117.4(5) . 3_465
C6 N2 C7 118.0(8) . .
O1 C1 C5 123.1(8) . .
O1 C1 C2 116.9(7) . .
C5 C1 C2 119.7(8) . .
O2 C2 N1 121.4(7) . .
O2 C2 C1 117.2(7) . .
N1 C2 C1 121.4(7) . .
C4 C3 N1 122.7(8) . .
C4 C3 H3 118.7 . .
N1 C3 H3 118.7 . .
C3 C4 C5 120.6(8) . .
C3 C4 H4 119.7 . .
C5 C4 H4 119.7 . .
C1 C5 C4 116.9(8) . .
C1 C5 C6 120.2(8) . .
C4 C5 C6 122.9(8) . .
N2 C6 C5 122.3(8) . .
N2 C6 H6 118.8 . .
C5 C6 H6 118.8 . .
N2 C7 C7 111.4(7) . 4_465
N2 C7 H7A 109.3 . .
C7 C7 H7A 109.3 4_465 .
N2 C7 H7B 109.3 . .
C7 C7 H7B 109.3 4_465 .
H7A C7 H7B 108.0 . .
C13 C8 C9 117.9(10) . .
C13 C8 C15 126.4(13) . .
C9 C8 C15 115.7(11) . .
C13 C8 Ru1 70.3(6) . .
C9 C8 Ru1 70.6(6) . .
C15 C8 Ru1 128.9(7) . .
C10 C9 C8 121.4(10) . .
C10 C9 Ru1 71.4(6) . .
C8 C9 Ru1 71.6(6) . .
C10 C9 H9 119.3 . .
C8 C9 H9 119.3 . .
Ru1 C9 H9 130.4 . .
C9 C10 C11 121.5(10) . .
C9 C10 Ru1 71.7(6) . .
C11 C10 Ru1 72.1(6) . .
C9 C10 H10 119.3 . .
C11 C10 H10 119.3 . .
Ru1 C10 H10 129.4 . .
C12 C11 C10 117.3(10) . .
C12 C11 C14 120.0(13) . .
C10 C11 C14 122.4(13) . .
C12 C11 Ru1 70.2(6) . .
C10 C11 Ru1 69.7(6) . .
C14 C11 Ru1 126.1(7) . .
C13 C12 C11 119.8(11) . .
C13 C12 Ru1 70.3(6) . .
C11 C12 Ru1 72.0(6) . .
C13 C12 H12 120.1 . .
C11 C12 H12 120.1 . .
Ru1 C12 H12 130.1 . .
C8 C13 C12 122.3(11) . .
C8 C13 Ru1 72.5(6) . .
C12 C13 Ru1 71.8(6) . .
C8 C13 H13 118.9 . .
C12 C13 H13 118.9 . .
Ru1 C13 H13 129.4 . .
C11 C14 H14A 109.5 . .
C11 C14 H14B 109.5 . .
H14A C14 H14B 109.5 . .
C11 C14 H14C 109.5 . .
H14A C14 H14C 109.5 . .
H14B C14 H14C 109.5 . .
C16 C15 C8 113.8(12) . .
C16 C15 C17 111.2(14) . .
C8 C15 C17 106.3(12) . .
C16 C15 H15 108.4 . .
C8 C15 H15 108.4 . .
C17 C15 H15 108.4 . .
C15 C16 H16A 109.5 . .
C15 C16 H16B 109.5 . .
H16A C16 H16B 109.5 . .
C15 C16 H16C 109.5 . .
H16A C16 H16C 109.5 . .
H16B C16 H16C 109.5 . .
C15 C17 H17A 109.5 . .
C15 C17 H17B 109.5 . .
H17A C17 H17B 109.5 . .
C15 C17 H17C 109.5 . .
H17A C17 H17C 109.5 . .
H17B C17 H17C 109.5 . .
Cl2 C18 Cl3 110.6(7) . .
Cl2 C18 Cl1 110.3(7) . .
Cl3 C18 Cl1 112.2(7) . .
Cl2 C18 H18 107.8 . .
Cl3 C18 H18 107.8 . .
Cl1 C18 H18 107.8 . .
Cl5 C19 Cl4 112.5(15) . .
Cl5 C19 Cl6 112.9(15) . .
Cl4 C19 Cl6 113.0(14) . .
Cl5 C19 H19 105.9 . .
Cl4 C19 H19 105.9 . .
Cl6 C19 H19 105.9 . .
Cl7 Cl7 C20 86.7(12) 4_465 .
Cl7 Cl7 Cl7 109.9(5) 4_465 6
C20 Cl7 Cl7 70.2(13) . 6
Cl7 C20 Cl7 91(3) 3_465 .
Cl7 C20 Cl7 91(3) 3_465 2_675
Cl7 C20 Cl7 91(3) . 2_675
Cl7 C20 H20 124.8 3_465 .
Cl7 C20 H20 124.8 . .
Cl7 C20 H20 124.8 2_675 .

loop_
_geom_bond_atom_site_label_1
_geom_bond_atom_site_label_2
_geom_bond_distance
_geom_bond_site_symmetry_2
Ru1 O1 2.067(5) .
Ru1 O2 2.085(5) .
Ru1 N1 2.144(7) 2_675
Ru1 C13 2.157(10) .
Ru1 C10 2.168(10) .
Ru1 C9 2.173(9) .
Ru1 C12 2.177(10) .
Ru1 C8 2.185(9) .
Ru1 C11 2.201(10) .
O1 C1 1.341(10) .
O2 C2 1.315(10) .
N1 C2 1.335(10) .
N1 C3 1.377(11) .
N1 Ru1 2.144(7) 3_465
N2 C6 1.286(11) .
N2 C7 1.471(11) .
C1 C5 1.393(12) .
C1 C2 1.445(12) .
C3 C4 1.365(12) .
C3 H3 0.9500 .
C4 C5 1.420(13) .
C4 H4 0.9500 .
C5 C6 1.439(12) .
C6 H6 0.9500 .
C7 C7 1.520(16) 4_465
C7 H7A 0.9900 .
C7 H7B 0.9900 .
C8 C13 1.383(16) .
C8 C9 1.412(15) .
C8 C15 1.549(17) .
C9 C10 1.372(15) .
C9 H9 0.9500 .
C10 C11 1.431(16) .
C10 H10 0.9500 .
C11 C12 1.418(17) .
C11 C14 1.504(15) .
C12 C13 1.411(17) .
C12 H12 0.9500 .
C13 H13 0.9500 .
C14 H14A 0.9800 .
C14 H14B 0.9800 .
C14 H14C 0.9800 .
C15 C16 1.438(19) .
C15 C17 1.558(18) .
C15 H15 1.0000 .
C16 H16A 0.9800 .
C16 H16B 0.9800 .
C16 H16C 0.9800 .
C17 H17A 0.9800 .
C17 H17B 0.9800 .
C17 H17C 0.9800 .
Cl1 C18 1.762(11) .
Cl2 C18 1.742(11) .
Cl3 C18 1.750(11) .
C18 H18 1.0000 .
Cl4 C19 1.727(16) .
Cl5 C19 1.712(17) .
Cl6 C19 1.736(16) .
C19 H19 1.0000 .
Cl7 Cl7 1.375(19) 4_465
Cl7 C20 2.03(5) .
Cl7 Cl7 2.117(18) 6
C20 Cl7 2.03(5) 3_465
C20 Cl7 2.03(5) 2_675
C20 H20 1.0000 .

loop_
_geom_torsion_atom_site_label_1
_geom_torsion_atom_site_label_2
_geom_torsion_atom_site_label_3
_geom_torsion_atom_site_label_4
_geom_torsion
_geom_torsion_site_symmetry_1
_geom_torsion_site_symmetry_4
O2 Ru1 O1 C1 -13.7(5) . .
N1 Ru1 O1 C1 74.0(5) 2_675 .
C13 Ru1 O1 C1 -147.5(6) . .
C10 Ru1 O1 C1 -155(2) . .
C9 Ru1 O1 C1 -93.6(7) . .
C12 Ru1 O1 C1 176.4(6) . .
C8 Ru1 O1 C1 -112.9(6) . .
C11 Ru1 O1 C1 154.2(6) . .
O1 Ru1 O2 C2 14.1(5) . .
N1 Ru1 O2 C2 -69.8(5) 2_675 .
C13 Ru1 O2 C2 94.6(6) . .
C10 Ru1 O2 C2 -172.4(6) . .
C9 Ru1 O2 C2 154.1(6) . .
C12 Ru1 O2 C2 120(2) . .
C8 Ru1 O2 C2 117.4(6) . .
C11 Ru1 O2 C2 -151.9(6) . .
Ru1 O1 C1 C5 -174.2(6) . .
Ru1 O1 C1 C2 11.6(8) . .
Ru1 O2 C2 N1 170.6(6) . .
Ru1 O2 C2 C1 -12.3(8) . .
C3 N1 C2 O2 177.7(7) . .
Ru1 N1 C2 O2 5.7(11) 3_465 .
C3 N1 C2 C1 0.7(12) . .
Ru1 N1 C2 C1 -171.3(6) 3_465 .
O1 C1 C2 O2 0.5(11) . .
C5 C1 C2 O2 -173.8(7) . .
O1 C1 C2 N1 177.7(7) . .
C5 C1 C2 N1 3.3(12) . .
C2 N1 C3 C4 -4.1(12) . .
Ru1 N1 C3 C4 168.3(7) 3_465 .
N1 C3 C4 C5 3.5(13) . .
O1 C1 C5 C4 -177.8(8) . .
C2 C1 C5 C4 -3.8(12) . .
O1 C1 C5 C6 0.2(12) . .
C2 C1 C5 C6 174.2(7) . .
C3 C4 C5 C1 0.6(13) . .
C3 C4 C5 C6 -177.3(8) . .
C7 N2 C6 C5 173.0(7) . .
C1 C5 C6 N2 -154.3(8) . .
C4 C5 C6 N2 23.6(13) . .
C6 N2 C7 C7 129.8(9) . 4_465
O1 Ru1 C8 C13 -70.0(7) . .
O2 Ru1 C8 C13 -152.0(6) . .
N1 Ru1 C8 C13 70(2) 2_675 .
C10 Ru1 C8 C13 102.8(7) . .
C9 Ru1 C8 C13 130.7(10) . .
C12 Ru1 C8 C13 28.5(7) . .
C11 Ru1 C8 C13 65.5(7) . .
O1 Ru1 C8 C9 159.3(6) . .
O2 Ru1 C8 C9 77.3(6) . .
N1 Ru1 C8 C9 -61(2) 2_675 .
C13 Ru1 C8 C9 -130.7(10) . .
C10 Ru1 C8 C9 -27.9(6) . .
C12 Ru1 C8 C9 -102.2(7) . .
C11 Ru1 C8 C9 -65.2(7) . .
O1 Ru1 C8 C15 51.5(13) . .
O2 Ru1 C8 C15 -30.5(13) . .
N1 Ru1 C8 C15 -168.7(16) 2_675 .
C13 Ru1 C8 C15 121.4(16) . .
C10 Ru1 C8 C15 -135.8(14) . .
C9 Ru1 C8 C15 -107.9(15) . .
C12 Ru1 C8 C15 150.0(14) . .
C11 Ru1 C8 C15 -173.1(13) . .
C13 C8 C9 C10 -0.5(14) . .
C15 C8 C9 C10 178.1(9) . .
Ru1 C8 C9 C10 53.4(9) . .
C13 C8 C9 Ru1 -53.8(8) . .
C15 C8 C9 Ru1 124.7(9) . .
O1 Ru1 C9 C10 -165.2(5) . .
O2 Ru1 C9 C10 119.3(6) . .
N1 Ru1 C9 C10 32.7(8) 2_675 .
C13 Ru1 C9 C10 -103.9(7) . .
C12 Ru1 C9 C10 -66.5(7) . .
C8 Ru1 C9 C10 -133.7(9) . .
C11 Ru1 C9 C10 -29.1(6) . .
O1 Ru1 C9 C8 -31.5(8) . .
O2 Ru1 C9 C8 -107.0(6) . .
N1 Ru1 C9 C8 166.4(5) 2_675 .
C13 Ru1 C9 C8 29.8(6) . .
C10 Ru1 C9 C8 133.7(9) . .
C12 Ru1 C9 C8 67.2(7) . .
C11 Ru1 C9 C8 104.6(7) . .
C8 C9 C10 C11 1.0(15) . .
Ru1 C9 C10 C11 54.5(8) . .
C8 C9 C10 Ru1 -53.4(8) . .
O1 Ru1 C10 C9 73(2) . .
O2 Ru1 C10 C9 -66.7(6) . .
N1 Ru1 C10 C9 -157.4(6) 2_675 .
C13 Ru1 C10 C9 65.4(7) . .
C12 Ru1 C10 C9 103.1(7) . .
C8 Ru1 C10 C9 28.6(6) . .
C11 Ru1 C10 C9 133.1(9) . .
O1 Ru1 C10 C11 -60(2) . .
O2 Ru1 C10 C11 160.1(6) . .
N1 Ru1 C10 C11 69.5(7) 2_675 .
C13 Ru1 C10 C11 -67.8(7) . .
C9 Ru1 C10 C11 -133.1(9) . .
C12 Ru1 C10 C11 -30.0(7) . .
C8 Ru1 C10 C11 -104.5(7) . .
C9 C10 C11 C12 -1.0(14) . .
Ru1 C10 C11 C12 53.3(8) . .
C9 C10 C11 C14 -174.9(10) . .
Ru1 C10 C11 C14 -120.6(10) . .
C9 C10 C11 Ru1 -54.3(8) . .
O1 Ru1 C11 C12 36.8(8) . .
O2 Ru1 C11 C12 -163.2(6) . .
N1 Ru1 C11 C12 115.1(7) 2_675 .
C13 Ru1 C11 C12 -29.4(7) . .
C10 Ru1 C11 C12 -130.7(9) . .
C9 Ru1 C11 C12 -102.6(7) . .
C8 Ru1 C11 C12 -65.7(7) . .
O1 Ru1 C11 C10 167.6(5) . .
O2 Ru1 C11 C10 -32.5(9) . .
N1 Ru1 C11 C10 -114.1(6) 2_675 .
C13 Ru1 C11 C10 101.3(7) . .
C9 Ru1 C11 C10 28.2(6) . .
C12 Ru1 C11 C10 130.7(9) . .
C8 Ru1 C11 C10 65.1(7) . .
O1 Ru1 C11 C14 -76.5(15) . .
O2 Ru1 C11 C14 83.5(14) . .
N1 Ru1 C11 C14 1.8(13) 2_675 .
C13 Ru1 C11 C14 -142.7(15) . .
C10 Ru1 C11 C14 116.0(16) . .
C9 Ru1 C11 C14 144.1(15) . .
C12 Ru1 C11 C14 -113.3(16) . .
C8 Ru1 C11 C14 -179.0(14) . .
C10 C11 C12 C13 0.5(14) . .
C14 C11 C12 C13 174.5(10) . .
Ru1 C11 C12 C13 53.5(8) . .
C10 C11 C12 Ru1 -53.1(8) . .
C14 C11 C12 Ru1 121.0(9) . .
O1 Ru1 C12 C13 73.2(7) . .
O2 Ru1 C12 C13 -31(3) . .
N1 Ru1 C12 C13 159.3(6) 2_675 .
C10 Ru1 C12 C13 -101.8(7) . .
C9 Ru1 C12 C13 -65.4(7) . .
C8 Ru1 C12 C13 -27.9(6) . .
C11 Ru1 C12 C13 -132.1(10) . .
O1 Ru1 C12 C11 -154.7(6) . .
O2 Ru1 C12 C11 101(2) . .
N1 Ru1 C12 C11 -68.5(6) 2_675 .
C13 Ru1 C12 C11 132.1(10) . .
C10 Ru1 C12 C11 30.4(6) . .
C9 Ru1 C12 C11 66.7(7) . .
C8 Ru1 C12 C11 104.2(7) . .
C9 C8 C13 C12 -0.1(14) . .
C15 C8 C13 C12 -178.5(10) . .
Ru1 C8 C13 C12 -54.0(9) . .
C9 C8 C13 Ru1 54.0(8) . .
C15 C8 C13 Ru1 -124.4(10) . .
C11 C12 C13 C8 0.1(15) . .
Ru1 C12 C13 C8 54.4(9) . .
C11 C12 C13 Ru1 -54.3(8) . .
O1 Ru1 C13 C8 114.8(7) . .
O2 Ru1 C13 C8 39.0(8) . .
N1 Ru1 C13 C8 -164.8(6) 2_675 .
C10 Ru1 C13 C8 -66.6(7) . .
C9 Ru1 C13 C8 -30.3(6) . .
C12 Ru1 C13 C8 -133.9(10) . .
C11 Ru1 C13 C8 -104.6(7) . .
O1 Ru1 C13 C12 -111.3(7) . .
O2 Ru1 C13 C12 172.9(6) . .
N1 Ru1 C13 C12 -30.9(9) 2_675 .
C10 Ru1 C13 C12 67.3(7) . .
C9 Ru1 C13 C12 103.6(7) . .
C8 Ru1 C13 C12 133.9(10) . .
C11 Ru1 C13 C12 29.3(6) . .
C13 C8 C15 C16 39.5(18) . .
C9 C8 C15 C16 -138.9(13) . .
Ru1 C8 C15 C16 -54(2) . .
C13 C8 C15 C17 -83.3(16) . .
C9 C8 C15 C17 98.3(15) . .
Ru1 C8 C15 C17 -176.6(12) . .
Cl7 Cl7 C20 Cl7 13.0(15) 4_465 3_465
Cl7 Cl7 C20 Cl7 -100(2) 6 3_465
Cl7 Cl7 C20 Cl7 103.6(16) 4_465 2_675
Cl7 Cl7 C20 Cl7 -8.9(10) 6 2_675
